data_1541797
loop_
_publ_author_name
'Ozols, J.'
'Tetere, I.V.'
'Berzinya, I.P.'

_publ_section_title
;
 Crystal structure of zinc triborate Zn (B3 O3 (O H)5) H2 O and manganese
 tetraborate Mn (B4 O5 (O H)4)7 H2 O
;
_journal_name_full 'Boraty Boratnye Sist. 1978 Izd. Zinatne, Riga (USSR)'
_journal_page_first 78
_journal_page_last 85
_journal_volume 1978
_journal_year 1978
_chemical_formula_sum 'B4 H18 Mn O16'
_chemical_name_systematic 'Mn (B4 O5 (O H)4) (H2 O)7'
_space_group_IT_number 2
_symmetry_space_group_name_Hall '-P 1'
_symmetry_space_group_name_H-M 'P -1'
_cell_angle_alpha 57.9
_cell_angle_beta 103.7
_cell_angle_gamma 107.8
_cell_formula_units_Z 2
_cell_length_a 10.76
_cell_length_b 9.9
_cell_length_c 7.98
_cell_volume 682.711
_citation_journal_id_ASTM 40BNAW
_cod_data_source_file Ozols_40BNAW_1978_1395.cif
_cod_data_source_block H18B4Mn1O16
_cod_original_cell_volume 682.7113
_cod_original_formula_sum 'H18 B4 Mn1 O16'
_cod_database_code 1541797

loop_
_symmetry_equiv_pos_as_xyz
x,y,z
-x,-y,-z

loop_
_atom_site_label
_atom_site_type_symbol
_atom_site_fract_x
_atom_site_fract_y
_atom_site_fract_z
_atom_site_occupancy
_atom_site_U_iso_or_equiv
O12 O-2 0.901 -0.267 0.871 1 0.0
B4 B+3 0.806 0.184 0.807 1 0.0
O3 O-2 0.856 0.446 0.857 1 0.0
O1 O-2 0.454 0.203 0.743 1 0.0
O16 O-2 0.091 0.106 0.735 1 0.0
O8 O-2 0.791 0.257 1.21 1 0.0
Mn1 Mn+2 0.727 -0.17 0.803 1 0.0
O14 O-2 0.729 -0.069 0.484 1 0.0
B1 B+3 0.586 0.222 0.807 1 0.0
O2 O-2 0.635 0.274 0.944 1 0.0
O6 O-2 -0.837 0.057 0.791 1 0.0
O4 O-2 0.992 0.615 0.617 1 0.0
O11 O-2 0.61 -0.396 0.818 1 0.0
O5 O-2 0.889 0.347 0.674 1 0.0
B2 B+3 0.909 0.466 0.722 1 0.0
B3 B+3 0.779 0.28 1.014 1 0.0
O9 O-2 0.822 0.16 1.004 1 0.0
O13 O-2 0.715 -0.279 1.126 1 0.0
O10 O-2 0.535 -0.113 0.755 1 0.0
O7 O-2 0.665 0.19 0.723 1 0.0
O15 O-2 0.655 0.395 0.314 1 0.0
